data_1514492
loop_
_publ_author_name
'Wong, Janice L.'
'S\'anchez, Ra\'ul Hern\'andez'
'Logan, Jennifer Glancy'
'Zarkesh, Ryan A.'
'Ziller, Joseph W.'
'Heyduk, Alan F.'

_publ_section_title
;
 Disulfide reductive elimination from an iron(iii) complex
;
_journal_issue 4
_journal_name_full 'Chemical Science'
_journal_page_first 1906
_journal_paper_doi 10.1039/c3sc22335c
_journal_volume 4
_journal_year 2013
_chemical_formula_sum 'C43 H55 Cl4 Fe N2 O5'
_chemical_formula_weight 877.54
_chemical_name_systematic
;
[ONOq]Fe(ortho-C6O2Cl4)(py)
;
_space_group_IT_number 14
_symmetry_cell_setting monoclinic
_symmetry_space_group_name_Hall '-P 2yn'
_symmetry_space_group_name_H-M 'P 1 21/n 1'
_atom_sites_solution_hydrogens difmap
_atom_sites_solution_primary direct
_atom_sites_solution_secondary difmap
_audit_creation_method SHELXTL
_cell_angle_alpha 90.00
_cell_angle_beta 111.8027(9)
_cell_angle_gamma 90.00
_cell_formula_units_Z 4
_cell_length_a 12.6068(11)
_cell_length_b 24.431(2)
_cell_length_c 16.6177(14)
_cell_measurement_reflns_used 9938
_cell_measurement_temperature 88(2)
_cell_measurement_theta_max 26.14
_cell_measurement_theta_min 2.41
_cell_volume 4752.1(7)
_computing_cell_refinement 'Bruker SAINT'
_computing_data_collection 'Bruker APEX2'
_computing_data_reduction 'Bruker SAINT'
_computing_molecular_graphics 'Bruker SHELXTL'
_computing_publication_material 'Bruker SHELXTL'
_computing_structure_refinement 'SHELXL-97 (Sheldrick, 2008)'
_computing_structure_solution 'SHELXS-97 (Sheldrick, 2008)'
_diffrn_ambient_temperature 88(2)
_diffrn_measured_fraction_theta_full 0.999
_diffrn_measured_fraction_theta_max 0.999
_diffrn_measurement_device_type 'Bruker APEX-II CCD'
_diffrn_measurement_method '\f and \w scans'
_diffrn_radiation_monochromator graphite
_diffrn_radiation_source 'fine-focus sealed tube'
_diffrn_radiation_type MoK\a
_diffrn_radiation_wavelength 0.71073
_diffrn_reflns_av_R_equivalents 0.0484
_diffrn_reflns_av_sigmaI/netI 0.0379
_diffrn_reflns_limit_h_max 15
_diffrn_reflns_limit_h_min -15
_diffrn_reflns_limit_k_max 29
_diffrn_reflns_limit_k_min -29
_diffrn_reflns_limit_l_max 20
_diffrn_reflns_limit_l_min -20
_diffrn_reflns_number 46245
_diffrn_reflns_theta_full 25.35
_diffrn_reflns_theta_max 25.35
_diffrn_reflns_theta_min 1.75
_exptl_absorpt_coefficient_mu 0.584
_exptl_absorpt_correction_T_max 0.8942
_exptl_absorpt_correction_T_min 0.7938
_exptl_absorpt_correction_type numerical
_exptl_absorpt_process_details 'Bruker SADABS'
_exptl_crystal_colour purple
_exptl_crystal_density_diffrn 1.227
_exptl_crystal_density_meas ?
_exptl_crystal_density_method 'not measured'
_exptl_crystal_description prism
_exptl_crystal_F_000 1844
_exptl_crystal_size_max 0.41
_exptl_crystal_size_mid 0.24
_exptl_crystal_size_min 0.20
_refine_diff_density_max 0.890
_refine_diff_density_min -0.698
_refine_diff_density_rms 0.079
_refine_ls_extinction_method none
_refine_ls_goodness_of_fit_ref 1.074
_refine_ls_hydrogen_treatment constr
_refine_ls_matrix_type full
_refine_ls_number_parameters 498
_refine_ls_number_reflns 8703
_refine_ls_number_restraints 11
_refine_ls_restrained_S_all 1.079
_refine_ls_R_factor_all 0.0916
_refine_ls_R_factor_gt 0.0610
_refine_ls_shift/su_max 0.001
_refine_ls_shift/su_mean 0.000
_refine_ls_structure_factor_coef Fsqd
_refine_ls_weighting_details 'calc w=1/[\s^2^(Fo^2^)+(0.0617P)^2^+13.9490P] where P=(Fo^2^+2Fc^2^)/3'
_refine_ls_weighting_scheme calc
_refine_ls_wR_factor_gt 0.1486
_refine_ls_wR_factor_ref 0.1709
_reflns_number_gt 6367
_reflns_number_total 8703
_reflns_threshold_expression >2sigma(I)
_cod_data_source_file c3sc22335c.txt
_cod_data_source_block afh334
_cod_depositor_comments
;
The following automatic conversions were performed:

'_symmetry_cell_setting' value 'Monoclinic' changed to 'monoclinic'
according to
/usr/data/users/saulius/automatic-downloads/retrospective/RSC/lib/dictionaries/cif_core.dic
dictionary named 'cif_core.dic' version 2.4.2 from 2011-04-26.

Automatic conversion script
Id: cif_fix_values 2281 2013-09-26 08:29:07Z andrius 

The following automatic conversions were performed:

'_exptl_crystal_density_meas' value 'not_measured' was changed to '?'
- the value is perceived as not measured.

Automatic conversion script
Id: cif_fix_values 3008 2015-01-20 13:52:24Z robertas 
;
_cod_original_sg_symbol_H-M P2(1)/n
_cod_database_code 1514492

loop_
_symmetry_equiv_pos_as_xyz
'x, y, z'
'-x+1/2, y+1/2, -z+1/2'
'-x, -y, -z'
'x-1/2, -y-1/2, z-1/2'

loop_
_atom_site_label
_atom_site_type_symbol
_atom_site_fract_x
_atom_site_fract_y
_atom_site_fract_z
_atom_site_U_iso_or_equiv
_atom_site_adp_type
_atom_site_occupancy
_atom_site_symmetry_multiplicity
_atom_site_calc_flag
_atom_site_refinement_flags
_atom_site_disorder_assembly
_atom_site_disorder_group
Fe1 Fe 0.08676(4) 0.19989(2) 0.14476(4) 0.02715(17) Uani 1 1 d . . .
Cl1 Cl 0.16660(13) 0.09340(6) 0.41529(9) 0.0624(4) Uani 1 1 d . . .
Cl2 Cl -0.03649(13) 0.01265(6) 0.39607(9) 0.0566(4) Uani 1 1 d . . .
Cl3 Cl -0.24910(9) 0.00884(5) 0.22248(9) 0.0437(3) Uani 1 1 d . . .
Cl4 Cl -0.25503(8) 0.08420(4) 0.06696(8) 0.0370(3) Uani 1 1 d . . .
O1 O 0.0530(2) 0.26756(11) 0.2057(2) 0.0318(7) Uani 1 1 d . . .
O2 O 0.1861(2) 0.15960(10) 0.09419(18) 0.0275(6) Uani 1 1 d . . .
O3 O 0.1285(2) 0.15791(11) 0.25315(19) 0.0326(7) Uani 1 1 d . . .
O4 O -0.0490(2) 0.15504(11) 0.11056(18) 0.0274(6) Uani 1 1 d . . .
N1 N 0.2431(3) 0.24660(13) 0.1873(2) 0.0280(7) Uani 1 1 d . . .
N2 N 0.0012(3) 0.24473(14) 0.0260(2) 0.0330(8) Uani 1 1 d . . .
C1 C 0.2390(3) 0.29547(16) 0.2216(3) 0.0282(9) Uani 1 1 d . . .
C2 C 0.1296(3) 0.30420(16) 0.2314(3) 0.0285(9) Uani 1 1 d . . .
C3 C 0.1146(3) 0.35409(16) 0.2736(3) 0.0306(9) Uani 1 1 d . . .
C4 C 0.2027(3) 0.39037(17) 0.2983(3) 0.0302(9) Uani 1 1 d . . .
H4A H 0.1949 0.4223 0.3283 0.036 Uiso 1 1 calc R . .
C5 C 0.3071(3) 0.38416(16) 0.2824(3) 0.0289(9) Uani 1 1 d . . .
C6 C 0.3230(3) 0.33745(16) 0.2451(3) 0.0283(9) Uani 1 1 d . . .
H6A H 0.3914 0.3326 0.2343 0.034 Uiso 1 1 calc R . .
C7 C 0.0042(3) 0.36296(18) 0.2907(3) 0.0375(11) Uani 1 1 d . . .
C8 C -0.0029(4) 0.3194(2) 0.3543(3) 0.0460(12) Uani 1 1 d . . .
H8A H -0.0089 0.2831 0.3278 0.069 Uiso 1 1 calc R . .
H8B H -0.0703 0.3261 0.3689 0.069 Uiso 1 1 calc R . .
H8C H 0.0660 0.3210 0.4072 0.069 Uiso 1 1 calc R . .
C9 C -0.1006(4) 0.3609(2) 0.2051(4) 0.0494(13) Uani 1 1 d . . .
H9A H -0.1057 0.3246 0.1787 0.074 Uiso 1 1 calc R . .
H9B H -0.0929 0.3888 0.1653 0.074 Uiso 1 1 calc R . .
H9C H -0.1701 0.3679 0.2169 0.074 Uiso 1 1 calc R . .
C10 C 0.0038(4) 0.41989(19) 0.3309(3) 0.0426(12) Uani 1 1 d . . .
H10A H 0.0704 0.4232 0.3851 0.064 Uiso 1 1 calc R . .
H10B H -0.0662 0.4243 0.3429 0.064 Uiso 1 1 calc R . .
H10C H 0.0071 0.4483 0.2903 0.064 Uiso 1 1 calc R . .
C11 C 0.3949(3) 0.43037(16) 0.3102(3) 0.0332(10) Uani 1 1 d . . .
C12 C 0.4392(4) 0.43555(19) 0.4092(3) 0.0394(11) Uani 1 1 d . . .
H12A H 0.3751 0.4432 0.4274 0.059 Uiso 1 1 calc R . .
H12B H 0.4947 0.4655 0.4278 0.059 Uiso 1 1 calc R . .
H12C H 0.4760 0.4012 0.4356 0.059 Uiso 1 1 calc R . .
C13 C 0.3397(4) 0.48450(18) 0.2677(4) 0.0432(12) Uani 1 1 d . . .
H13A H 0.2731 0.4923 0.2828 0.065 Uiso 1 1 calc R . .
H13B H 0.3156 0.4814 0.2046 0.065 Uiso 1 1 calc R . .
H13C H 0.3953 0.5143 0.2887 0.065 Uiso 1 1 calc R . .
C14 C 0.4959(4) 0.41883(18) 0.2825(3) 0.0379(11) Uani 1 1 d . . .
H14A H 0.5333 0.3847 0.3092 0.057 Uiso 1 1 calc R . .
H14B H 0.5508 0.4490 0.3013 0.057 Uiso 1 1 calc R . .
H14C H 0.4683 0.4154 0.2193 0.057 Uiso 1 1 calc R . .
C15 C 0.3311(3) 0.22077(16) 0.1750(3) 0.0298(9) Uani 1 1 d . . .
C16 C 0.2927(3) 0.17206(15) 0.1221(3) 0.0268(9) Uani 1 1 d . . .
C17 C 0.3752(3) 0.13990(15) 0.1019(3) 0.0269(9) Uani 1 1 d . . .
C18 C 0.4863(3) 0.15698(16) 0.1357(3) 0.0339(10) Uani 1 1 d . . .
H18A H 0.5408 0.1365 0.1213 0.041 Uiso 1 1 calc R . .
C19 C 0.5267(3) 0.20344(18) 0.1914(4) 0.0431(12) Uani 1 1 d . . .
C20 C 0.4493(3) 0.23391(18) 0.2111(3) 0.0412(12) Uani 1 1 d . . .
H20A H 0.4745 0.2642 0.2494 0.049 Uiso 1 1 calc R . .
C21 C 0.3379(3) 0.08976(15) 0.0440(3) 0.0275(9) Uani 1 1 d . . .
C22 C 0.2780(4) 0.04828(16) 0.0827(3) 0.0393(11) Uani 1 1 d . . .
H22A H 0.3303 0.0374 0.1406 0.059 Uiso 1 1 calc R . .
H22B H 0.2560 0.0159 0.0453 0.059 Uiso 1 1 calc R . .
H22C H 0.2096 0.0651 0.0867 0.059 Uiso 1 1 calc R . .
C23 C 0.4396(3) 0.06026(17) 0.0338(3) 0.0354(10) Uani 1 1 d . . .
H23A H 0.4779 0.0851 0.0069 0.053 Uiso 1 1 calc R . .
H23B H 0.4123 0.0279 -0.0029 0.053 Uiso 1 1 calc R . .
H23C H 0.4936 0.0490 0.0909 0.053 Uiso 1 1 calc R . .
C24 C 0.2552(4) 0.1073(2) -0.0460(3) 0.0404(11) Uani 1 1 d . . .
H24A H 0.2921 0.1347 -0.0699 0.061 Uiso 1 1 calc R . .
H24B H 0.1863 0.1230 -0.0412 0.061 Uiso 1 1 calc R . .
H24C H 0.2344 0.0753 -0.0843 0.061 Uiso 1 1 calc R . .
C25 C 0.6553(4) 0.2151(2) 0.2286(5) 0.0645(19) Uani 1 1 d . . .
C26 C 0.7193(4) 0.1653(2) 0.2797(4) 0.069(2) Uani 1 1 d . . .
H26A H 0.6924 0.1574 0.3267 0.104 Uiso 1 1 calc R . .
H26B H 0.8014 0.1731 0.3041 0.104 Uiso 1 1 calc R . .
H26C H 0.7050 0.1336 0.2409 0.104 Uiso 1 1 calc R . .
C27 C 0.6950(5) 0.2270(2) 0.1535(5) 0.078(2) Uani 1 1 d . . .
H27A H 0.6540 0.2590 0.1211 0.117 Uiso 1 1 calc R . .
H27B H 0.6790 0.1953 0.1149 0.117 Uiso 1 1 calc R . .
H27C H 0.7773 0.2345 0.1767 0.117 Uiso 1 1 calc R . .
C28 C 0.6828(4) 0.2655(3) 0.2888(6) 0.103(3) Uani 1 1 d . . .
H28A H 0.6467 0.2980 0.2553 0.155 Uiso 1 1 calc R . .
H28B H 0.7657 0.2708 0.3144 0.155 Uiso 1 1 calc R . .
H28C H 0.6533 0.2597 0.3350 0.155 Uiso 1 1 calc R . .
C29 C 0.0457(3) 0.12374(16) 0.2516(3) 0.0301(9) Uani 1 1 d . . .
C30 C 0.0478(4) 0.09076(19) 0.3197(3) 0.0378(10) Uani 1 1 d . . .
C31 C -0.0432(4) 0.05468(18) 0.3107(3) 0.0378(10) Uani 1 1 d . . .
C32 C -0.1358(3) 0.05228(17) 0.2333(3) 0.0327(10) Uani 1 1 d . . .
C33 C -0.1388(3) 0.08544(16) 0.1649(3) 0.0283(9) Uani 1 1 d . . .
C34 C -0.0506(3) 0.12151(15) 0.1731(3) 0.0262(9) Uani 1 1 d . . .
C35 C -0.1143(3) 0.24461(18) -0.0114(3) 0.0383(11) Uani 1 1 d . . .
H35A H -0.1560 0.2201 0.0101 0.046 Uiso 1 1 calc R . .
C36 C -0.1740(4) 0.2788(2) -0.0797(3) 0.0443(12) Uani 1 1 d . . .
H36A H -0.2552 0.2781 -0.1036 0.053 Uiso 1 1 calc R . .
C37 C -0.1157(4) 0.3134(2) -0.1123(4) 0.0536(14) Uani 1 1 d . . .
H37A H -0.1553 0.3377 -0.1584 0.064 Uiso 1 1 calc R . .
C38 C 0.0031(5) 0.3126(3) -0.0771(4) 0.0692(19) Uani 1 1 d . . .
H38A H 0.0462 0.3355 -0.0998 0.083 Uiso 1 1 calc R . .
C39 C 0.0572(4) 0.2779(2) -0.0083(3) 0.0496(13) Uani 1 1 d . . .
H39A H 0.1383 0.2776 0.0157 0.060 Uiso 1 1 calc R . .
C40 C 0.6506(13) 0.0741(7) 0.5392(12) 0.1131(17) Uiso 0.50 1 d PD A 1
H40A H 0.6214 0.0380 0.5155 0.170 Uiso 0.50 1 calc PR A 1
H40B H 0.5951 0.1023 0.5085 0.170 Uiso 0.50 1 calc PR A 1
H40C H 0.6629 0.0751 0.6010 0.170 Uiso 0.50 1 calc PR A 1
C41 C 0.7645(14) 0.0849(5) 0.5278(14) 0.1131(17) Uiso 0.50 1 d PD A 1
H41A H 0.8284 0.0705 0.5786 0.136 Uiso 0.50 1 calc PR A 1
H41B H 0.7649 0.0655 0.4756 0.136 Uiso 0.50 1 calc PR A 1
O5 O 0.7814(10) 0.1450(5) 0.5186(9) 0.1131(17) Uiso 0.50 1 d PD A 1
C42 C 0.8916(12) 0.1455(6) 0.5041(13) 0.1131(17) Uiso 0.50 1 d PD A 1
H42A H 0.8852 0.1269 0.4495 0.136 Uiso 0.50 1 calc PR A 1
H42B H 0.9552 0.1294 0.5533 0.136 Uiso 0.50 1 calc PR A 1
C43 C 0.9031(16) 0.2080(6) 0.4987(12) 0.1131(17) Uiso 0.50 1 d PD A 1
H43A H 0.9768 0.2168 0.4946 0.170 Uiso 0.50 1 calc PR A 1
H43B H 0.8987 0.2251 0.5507 0.170 Uiso 0.50 1 calc PR A 1
H43C H 0.8411 0.2219 0.4473 0.170 Uiso 0.50 1 calc PR A 1
C44 C 0.4834(14) 0.0388(8) 0.3378(11) 0.1131(17) Uiso 0.50 1 d PD B 2
H44A H 0.4473 0.0093 0.2968 0.170 Uiso 0.50 1 calc PR B 2
H44B H 0.4925 0.0711 0.3060 0.170 Uiso 0.50 1 calc PR B 2
H44C H 0.4353 0.0481 0.3706 0.170 Uiso 0.50 1 calc PR B 2
C45 C 0.5973(14) 0.0205(7) 0.3987(11) 0.1131(17) Uiso 0.50 1 d PD B 2
H45A H 0.5892 -0.0065 0.4405 0.136 Uiso 0.50 1 calc PR B 2
H45B H 0.6413 0.0036 0.3668 0.136 Uiso 0.50 1 calc PR B 2
O6 O 0.6537(10) 0.0700(5) 0.4433(8) 0.1131(17) Uiso 0.50 1 d PD B 2
C46 C 0.7663(14) 0.0650(7) 0.4948(12) 0.1131(17) Uiso 0.50 1 d PD B 2
H46A H 0.8101 0.0482 0.4625 0.136 Uiso 0.50 1 calc PR B 2
H46B H 0.7757 0.0423 0.5463 0.136 Uiso 0.50 1 calc PR B 2
C47 C 0.8047(17) 0.1219(7) 0.5205(14) 0.1131(17) Uiso 0.50 1 d PD B 2
H47A H 0.8836 0.1262 0.5240 0.170 Uiso 0.50 1 calc PR B 2
H47B H 0.8008 0.1297 0.5772 0.170 Uiso 0.50 1 calc PR B 2
H47C H 0.7550 0.1473 0.4773 0.170 Uiso 0.50 1 calc PR B 2

loop_
_atom_site_aniso_label
_atom_site_aniso_U_11
_atom_site_aniso_U_22
_atom_site_aniso_U_33
_atom_site_aniso_U_23
_atom_site_aniso_U_13
_atom_site_aniso_U_12
Fe1 0.0125(3) 0.0244(3) 0.0428(4) -0.0063(3) 0.0083(2) -0.0031(2)
Cl1 0.0607(8) 0.0648(9) 0.0417(7) 0.0045(6) -0.0041(6) -0.0241(7)
Cl2 0.0698(9) 0.0544(8) 0.0500(8) 0.0030(6) 0.0274(7) -0.0170(7)
Cl3 0.0319(6) 0.0362(6) 0.0719(8) -0.0066(5) 0.0297(6) -0.0101(5)
Cl4 0.0157(4) 0.0344(6) 0.0556(7) -0.0093(5) 0.0073(4) -0.0059(4)
O1 0.0167(13) 0.0270(15) 0.0516(19) -0.0080(13) 0.0126(13) -0.0038(11)
O2 0.0136(13) 0.0228(14) 0.0449(17) -0.0063(12) 0.0094(12) -0.0019(10)
O3 0.0208(14) 0.0315(15) 0.0407(17) -0.0059(13) 0.0060(13) -0.0080(12)
O4 0.0128(12) 0.0274(14) 0.0391(17) -0.0078(13) 0.0060(12) -0.0027(10)
N1 0.0173(16) 0.0237(17) 0.042(2) -0.0070(15) 0.0097(15) -0.0021(13)
N2 0.0190(16) 0.0276(18) 0.049(2) -0.0069(16) 0.0086(16) 0.0000(14)
C1 0.0173(19) 0.027(2) 0.041(2) -0.0048(18) 0.0111(17) -0.0015(15)
C2 0.0161(18) 0.027(2) 0.040(2) -0.0047(18) 0.0084(17) -0.0010(16)
C3 0.0181(19) 0.029(2) 0.043(3) -0.0054(18) 0.0086(18) 0.0024(16)
C4 0.021(2) 0.026(2) 0.042(3) -0.0072(18) 0.0102(18) -0.0001(16)
C5 0.0184(19) 0.029(2) 0.038(2) -0.0066(18) 0.0098(17) -0.0017(16)
C6 0.0170(18) 0.025(2) 0.043(2) -0.0036(18) 0.0103(17) 0.0000(15)
C7 0.020(2) 0.036(2) 0.059(3) -0.015(2) 0.017(2) -0.0028(18)
C8 0.031(2) 0.049(3) 0.070(4) -0.016(3) 0.031(2) -0.010(2)
C9 0.022(2) 0.044(3) 0.075(4) -0.021(3) 0.010(2) 0.002(2)
C10 0.024(2) 0.041(3) 0.068(3) -0.019(2) 0.023(2) -0.0023(19)
C11 0.022(2) 0.023(2) 0.056(3) -0.0092(19) 0.017(2) -0.0054(16)
C12 0.026(2) 0.040(3) 0.054(3) -0.018(2) 0.015(2) -0.0103(19)
C13 0.036(3) 0.030(2) 0.069(3) -0.006(2) 0.025(2) -0.0041(19)
C14 0.025(2) 0.030(2) 0.059(3) -0.010(2) 0.016(2) -0.0098(18)
C15 0.0159(18) 0.025(2) 0.049(3) -0.0092(18) 0.0127(18) -0.0015(15)
C16 0.0151(18) 0.022(2) 0.041(2) -0.0041(17) 0.0076(17) -0.0034(15)
C17 0.0182(18) 0.0196(19) 0.043(2) -0.0022(17) 0.0113(17) -0.0010(15)
C18 0.021(2) 0.025(2) 0.058(3) -0.011(2) 0.018(2) -0.0025(16)
C19 0.018(2) 0.033(2) 0.076(4) -0.022(2) 0.015(2) -0.0067(18)
C20 0.021(2) 0.030(2) 0.071(3) -0.020(2) 0.015(2) -0.0050(17)
C21 0.0199(19) 0.0212(19) 0.043(2) -0.0041(17) 0.0133(18) -0.0021(15)
C22 0.028(2) 0.019(2) 0.075(3) -0.004(2) 0.023(2) -0.0043(17)
C23 0.025(2) 0.026(2) 0.056(3) -0.010(2) 0.015(2) 0.0010(17)
C24 0.027(2) 0.047(3) 0.045(3) -0.006(2) 0.009(2) 0.008(2)
C25 0.017(2) 0.054(3) 0.120(5) -0.051(3) 0.023(3) -0.012(2)
C26 0.016(2) 0.078(4) 0.102(5) -0.050(4) 0.008(3) 0.001(2)
C27 0.039(3) 0.050(3) 0.165(7) -0.036(4) 0.061(4) -0.020(3)
C28 0.019(2) 0.084(5) 0.199(8) -0.097(5) 0.031(4) -0.021(3)
C29 0.021(2) 0.027(2) 0.042(3) -0.0071(18) 0.0116(18) -0.0031(16)
C30 0.036(2) 0.037(2) 0.036(3) -0.007(2) 0.008(2) -0.0068(19)
C31 0.044(3) 0.033(2) 0.042(3) -0.005(2) 0.023(2) -0.005(2)
C32 0.025(2) 0.028(2) 0.051(3) -0.010(2) 0.021(2) -0.0064(17)
C33 0.0162(18) 0.027(2) 0.042(2) -0.0110(18) 0.0111(17) -0.0012(15)
C34 0.0203(19) 0.0209(19) 0.039(2) -0.0080(17) 0.0133(17) 0.0007(15)
C35 0.020(2) 0.031(2) 0.057(3) -0.002(2) 0.006(2) 0.0013(17)
C36 0.023(2) 0.044(3) 0.056(3) -0.004(2) 0.002(2) 0.002(2)
C37 0.033(3) 0.059(3) 0.055(3) 0.011(3) 0.001(2) 0.003(2)
C38 0.035(3) 0.099(5) 0.063(4) 0.029(3) 0.006(3) -0.015(3)
C39 0.024(2) 0.064(3) 0.051(3) 0.013(3) 0.004(2) -0.004(2)

loop_
_atom_type_symbol
_atom_type_description
_atom_type_scat_dispersion_real
_atom_type_scat_dispersion_imag
_atom_type_scat_source
C C 0.0033 0.0016 'International Tables Vol C Tables 4.2.6.8 and 6.1.1.4'
H H 0.0000 0.0000 'International Tables Vol C Tables 4.2.6.8 and 6.1.1.4'
N N 0.0061 0.0033 'International Tables Vol C Tables 4.2.6.8 and 6.1.1.4'
O O 0.0106 0.0060 'International Tables Vol C Tables 4.2.6.8 and 6.1.1.4'
Cl Cl 0.1484 0.1585 'International Tables Vol C Tables 4.2.6.8 and 6.1.1.4'
Fe Fe 0.3463 0.8444 'International Tables Vol C Tables 4.2.6.8 and 6.1.1.4'

loop_
_geom_angle_atom_site_label_1
_geom_angle_atom_site_label_2
_geom_angle_atom_site_label_3
_geom_angle
O4 Fe1 O3 83.11(12)
O4 Fe1 O2 102.78(11)
O3 Fe1 O2 97.56(12)
O4 Fe1 O1 106.09(11)
O3 Fe1 O1 90.11(12)
O2 Fe1 O1 150.81(10)
O4 Fe1 N1 177.05(13)
O3 Fe1 N1 94.28(12)
O2 Fe1 N1 76.15(11)
O1 Fe1 N1 75.22(11)
O4 Fe1 N2 86.10(12)
O3 Fe1 N2 166.64(12)
O2 Fe1 N2 92.48(12)
O1 Fe1 N2 85.33(13)
N1 Fe1 N2 96.68(13)
C2 O1 Fe1 117.4(2)
C16 O2 Fe1 117.7(2)
C29 O3 Fe1 111.6(3)
C34 O4 Fe1 112.9(2)
C1 N1 C15 130.2(3)
C1 N1 Fe1 116.0(2)
C15 N1 Fe1 113.8(2)
C39 N2 C35 117.1(4)
C39 N2 Fe1 122.3(3)
C35 N2 Fe1 120.2(3)
N1 C1 C6 128.4(4)
N1 C1 C2 111.5(3)
C6 C1 C2 120.1(3)
O1 C2 C3 122.3(3)
O1 C2 C1 119.4(3)
C3 C2 C1 118.2(3)
C4 C3 C2 117.0(4)
C4 C3 C7 123.2(4)
C2 C3 C7 119.8(3)
C3 C4 C5 125.1(4)
C6 C5 C4 118.3(4)
C6 C5 C11 123.3(4)
C4 C5 C11 118.3(3)
C5 C6 C1 120.9(4)
C8 C7 C3 108.7(4)
C8 C7 C9 111.5(4)
C3 C7 C9 110.5(4)
C8 C7 C10 108.5(4)
C3 C7 C10 110.8(3)
C9 C7 C10 106.9(4)
C5 C11 C14 111.3(3)
C5 C11 C12 108.7(4)
C14 C11 C12 109.0(4)
C5 C11 C13 110.1(3)
C14 C11 C13 107.7(4)
C12 C11 C13 110.1(4)
N1 C15 C20 128.3(4)
N1 C15 C16 111.4(3)
C20 C15 C16 120.2(3)
O2 C16 C17 122.4(3)
O2 C16 C15 118.8(3)
C17 C16 C15 118.8(3)
C18 C17 C16 117.2(4)
C18 C17 C21 122.4(3)
C16 C17 C21 120.5(3)
C17 C18 C19 124.9(4)
C20 C19 C18 118.3(4)
C20 C19 C25 123.1(4)
C18 C19 C25 118.5(4)
C19 C20 C15 120.5(4)
C17 C21 C24 109.3(3)
C17 C21 C23 111.9(3)
C24 C21 C23 108.5(4)
C17 C21 C22 110.5(3)
C24 C21 C22 109.2(4)
C23 C21 C22 107.2(3)
C26 C25 C19 109.6(5)
C26 C25 C27 109.7(4)
C19 C25 C27 108.9(5)
C26 C25 C28 109.2(6)
C19 C25 C28 111.0(4)
C27 C25 C28 108.3(5)
O3 C29 C30 125.1(4)
O3 C29 C34 116.2(4)
C30 C29 C34 118.8(4)
C29 C30 C31 120.7(4)
C29 C30 Cl1 118.4(3)
C31 C30 Cl1 120.9(4)
C32 C31 C30 119.9(4)
C32 C31 Cl2 120.4(3)
C30 C31 Cl2 119.6(4)
C31 C32 C33 119.7(4)
C31 C32 Cl3 120.1(4)
C33 C32 Cl3 120.2(3)
C32 C33 C34 121.1(4)
C32 C33 Cl4 120.9(3)
C34 C33 Cl4 118.0(3)
O4 C34 C33 124.0(4)
O4 C34 C29 116.1(3)
C33 C34 C29 119.8(4)
N2 C35 C36 122.6(4)
C37 C36 C35 119.5(4)
C36 C37 C38 118.8(5)
C39 C38 C37 118.6(5)
N2 C39 C38 123.3(4)
O5 C41 C40 110.8(12)
C42 O5 C41 101.6(10)
O5 C42 C43 97.6(11)
O6 C45 C44 105.1(13)
C46 O6 C45 116.2(13)
O6 C46 C47 104.4(15)

loop_
_geom_bond_atom_site_label_1
_geom_bond_atom_site_label_2
_geom_bond_distance
Fe1 O4 1.932(3)
Fe1 O3 1.967(3)
Fe1 O2 2.006(3)
Fe1 O1 2.064(3)
Fe1 N1 2.156(3)
Fe1 N2 2.163(4)
Cl1 C30 1.733(5)
Cl2 C31 1.728(5)
Cl3 C32 1.734(4)
Cl4 C33 1.740(4)
O1 C2 1.268(5)
O2 C16 1.285(4)
O3 C29 1.328(5)
O4 C34 1.329(5)
N1 C1 1.332(5)
N1 C15 1.356(5)
N2 C39 1.333(6)
N2 C35 1.355(5)
C1 C6 1.421(5)
C1 C2 1.464(5)
C2 C3 1.453(6)
C3 C4 1.360(6)
C3 C7 1.536(5)
C4 C5 1.444(5)
C5 C6 1.349(6)
C5 C11 1.527(5)
C7 C8 1.526(7)
C7 C9 1.541(6)
C7 C10 1.544(6)
C11 C14 1.533(6)
C11 C12 1.534(7)
C11 C13 1.538(6)
C15 C20 1.422(5)
C15 C16 1.452(5)
C16 C17 1.440(5)
C17 C18 1.366(5)
C17 C21 1.521(5)
C18 C19 1.433(6)
C19 C20 1.360(6)
C19 C25 1.533(6)
C21 C24 1.532(6)
C21 C23 1.534(5)
C21 C22 1.540(6)
C25 C26 1.530(9)
C25 C27 1.534(9)
C25 C28 1.542(7)
C29 C30 1.382(6)
C29 C34 1.415(6)
C30 C31 1.410(6)
C31 C32 1.380(6)
C32 C33 1.385(6)
C33 C34 1.385(5)
C35 C36 1.386(7)
C36 C37 1.357(7)
C37 C38 1.391(7)
C38 C39 1.383(7)
C40 C41 1.539(2)
C41 O5 1.498(2)
O5 C42 1.497(2)
C42 C43 1.539(2)
C44 C45 1.485(15)
C45 O6 1.459(14)
O6 C46 1.365(15)
C46 C47 1.480(16)

loop_
_geom_torsion_atom_site_label_1
_geom_torsion_atom_site_label_2
_geom_torsion_atom_site_label_3
_geom_torsion_atom_site_label_4
_geom_torsion
O4 Fe1 O1 C2 -177.6(3)
O3 Fe1 O1 C2 99.6(3)
O2 Fe1 O1 C2 -6.3(4)
N1 Fe1 O1 C2 5.2(3)
N2 Fe1 O1 C2 -93.0(3)
O4 Fe1 O2 C16 -164.4(3)
O3 Fe1 O2 C16 -79.8(3)
O1 Fe1 O2 C16 24.2(4)
N1 Fe1 O2 C16 12.8(3)
N2 Fe1 O2 C16 109.1(3)
O4 Fe1 O3 C29 -3.2(3)
O2 Fe1 O3 C29 -105.2(3)
O1 Fe1 O3 C29 103.0(3)
N1 Fe1 O3 C29 178.2(3)
N2 Fe1 O3 C29 33.1(7)
O3 Fe1 O4 C34 2.2(2)
O2 Fe1 O4 C34 98.4(2)
O1 Fe1 O4 C34 -85.9(2)
N1 Fe1 O4 C34 30(3)
N2 Fe1 O4 C34 -169.9(2)
O4 Fe1 N1 C1 -123(2)
O3 Fe1 N1 C1 -95.3(3)
O2 Fe1 N1 C1 167.9(3)
O1 Fe1 N1 C1 -6.3(3)
N2 Fe1 N1 C1 77.0(3)
O4 Fe1 N1 C15 57(3)
O3 Fe1 N1 C15 84.4(3)
O2 Fe1 N1 C15 -12.4(3)
O1 Fe1 N1 C15 173.3(3)
N2 Fe1 N1 C15 -103.3(3)
O4 Fe1 N2 C39 -163.2(4)
O3 Fe1 N2 C39 160.7(5)
O2 Fe1 N2 C39 -60.5(4)
O1 Fe1 N2 C39 90.3(4)
N1 Fe1 N2 C39 15.8(4)
O4 Fe1 N2 C35 24.2(3)
O3 Fe1 N2 C35 -11.9(7)
O2 Fe1 N2 C35 126.8(3)
O1 Fe1 N2 C35 -82.3(3)
N1 Fe1 N2 C35 -156.8(3)
C15 N1 C1 C6 8.8(8)
Fe1 N1 C1 C6 -171.6(4)
C15 N1 C1 C2 -173.3(4)
Fe1 N1 C1 C2 6.3(5)
Fe1 O1 C2 C3 178.8(3)
Fe1 O1 C2 C1 -3.6(5)
N1 C1 C2 O1 -2.0(6)
C6 C1 C2 O1 176.1(4)
N1 C1 C2 C3 175.7(4)
C6 C1 C2 C3 -6.2(6)
O1 C2 C3 C4 180.0(4)
C1 C2 C3 C4 2.4(6)
O1 C2 C3 C7 1.8(7)
C1 C2 C3 C7 -175.9(4)
C2 C3 C4 C5 2.9(7)
C7 C3 C4 C5 -179.0(4)
C3 C4 C5 C6 -4.4(7)
C3 C4 C5 C11 176.7(4)
C4 C5 C6 C1 0.2(6)
C11 C5 C6 C1 179.1(4)
N1 C1 C6 C5 -177.4(4)
C2 C1 C6 C5 4.9(6)
C4 C3 C7 C8 -113.9(5)
C2 C3 C7 C8 64.2(5)
C4 C3 C7 C9 123.5(5)
C2 C3 C7 C9 -58.4(5)
C4 C3 C7 C10 5.2(6)
C2 C3 C7 C10 -176.7(4)
C6 C5 C11 C14 5.3(6)
C4 C5 C11 C14 -175.8(4)
C6 C5 C11 C12 -114.7(5)
C4 C5 C11 C12 64.2(5)
C6 C5 C11 C13 124.7(5)
C4 C5 C11 C13 -56.4(5)
C1 N1 C15 C20 14.2(8)
Fe1 N1 C15 C20 -165.4(4)
C1 N1 C15 C16 -170.2(4)
Fe1 N1 C15 C16 10.2(5)
Fe1 O2 C16 C17 169.2(3)
Fe1 O2 C16 C15 -11.7(5)
N1 C15 C16 O2 0.3(6)
C20 C15 C16 O2 176.3(4)
N1 C15 C16 C17 179.4(4)
C20 C15 C16 C17 -4.6(6)
O2 C16 C17 C18 -179.6(4)
C15 C16 C17 C18 1.3(6)
O2 C16 C17 C21 1.4(6)
C15 C16 C17 C21 -177.7(4)
C16 C17 C18 C19 1.7(7)
C21 C17 C18 C19 -179.3(4)
C17 C18 C19 C20 -1.5(8)
C17 C18 C19 C25 176.2(5)
C18 C19 C20 C15 -2.0(8)
C25 C19 C20 C15 -179.6(5)
N1 C15 C20 C19 -179.8(5)
C16 C15 C20 C19 5.0(7)
C18 C17 C21 C24 -117.0(4)
C16 C17 C21 C24 62.0(5)
C18 C17 C21 C23 3.3(6)
C16 C17 C21 C23 -177.7(4)
C18 C17 C21 C22 122.8(4)
C16 C17 C21 C22 -58.2(5)
C20 C19 C25 C26 120.0(6)
C18 C19 C25 C26 -57.5(7)
C20 C19 C25 C27 -119.9(6)
C18 C19 C25 C27 62.5(6)
C20 C19 C25 C28 -0.8(9)
C18 C19 C25 C28 -178.3(6)
Fe1 O3 C29 C30 -176.8(3)
Fe1 O3 C29 C34 3.6(4)
O3 C29 C30 C31 -178.2(4)
C34 C29 C30 C31 1.4(6)
O3 C29 C30 Cl1 -0.1(6)
C34 C29 C30 Cl1 179.5(3)
C29 C30 C31 C32 -0.3(7)
Cl1 C30 C31 C32 -178.4(3)
C29 C30 C31 Cl2 178.3(3)
Cl1 C30 C31 Cl2 0.2(6)
C30 C31 C32 C33 -0.1(6)
Cl2 C31 C32 C33 -178.7(3)
C30 C31 C32 Cl3 -178.8(3)
Cl2 C31 C32 Cl3 2.6(5)
C31 C32 C33 C34 -0.6(6)
Cl3 C32 C33 C34 178.2(3)
C31 C32 C33 Cl4 -179.1(3)
Cl3 C32 C33 Cl4 -0.3(5)
Fe1 O4 C34 C33 179.6(3)
Fe1 O4 C34 C29 -0.8(4)
C32 C33 C34 O4 -178.8(4)
Cl4 C33 C34 O4 -0.3(5)
C32 C33 C34 C29 1.6(6)
Cl4 C33 C34 C29 -179.8(3)
O3 C29 C34 O4 -1.9(5)
C30 C29 C34 O4 178.4(4)
O3 C29 C34 C33 177.6(3)
C30 C29 C34 C33 -2.0(6)
C39 N2 C35 C36 -2.9(7)
Fe1 N2 C35 C36 170.1(4)
N2 C35 C36 C37 1.2(8)
C35 C36 C37 C38 1.3(8)
C36 C37 C38 C39 -2.0(10)
C35 N2 C39 C38 2.1(8)
Fe1 N2 C39 C38 -170.7(5)
C37 C38 C39 N2 0.3(10)
C40 C41 O5 C42 -177.3(15)
C41 O5 C42 C43 -178.2(15)
C44 C45 O6 C46 -171.6(16)
C45 O6 C46 C47 171.9(16)
